data_7221250
loop_
_publ_author_name
'Teske, C.L.'

_publ_section_title
;
 Ueber die Darstellung und roentgenographische Untersuchung von Cu2 Sr Ge
 S4 und Cu2 Ba Ge S4
;
_journal_name_full
;
Zeitschrift fuer Naturforschung, Teil B. Anorganische Chemie, Organische 
Chemie (33,1978-41,1986)
;
_journal_page_first 386
_journal_page_last 389
_journal_volume 34
_journal_year 1979
_chemical_formula_sum 'Ba Cu2 Ge S4'
_chemical_name_systematic 'Cu2 Ba (Ge S4)'
_space_group_IT_number 144
_symmetry_space_group_name_Hall 'P 31'
_symmetry_space_group_name_H-M 'P 31'
_cell_angle_alpha 90
_cell_angle_beta 90
_cell_angle_gamma 120
_cell_formula_units_Z 3
_cell_length_a 6.215
_cell_length_b 6.215
_cell_length_c 15.534
_cell_volume 519.632
_citation_journal_id_ASTM ZNBAD2
_cod_data_source_file Teske_ZNBAD2_1979_153.cif
_cod_data_source_block Ba1Cu2Ge1S4
_cod_original_cell_volume 519.6324
_cod_original_formula_sum 'Ba1 Cu2 Ge1 S4'
_cod_database_code 7221250

loop_
_symmetry_equiv_pos_as_xyz
x,y,z
-y,x-y,z+1/3
-x+y,-x,z+2/3

loop_
_atom_site_label
_atom_site_type_symbol
_atom_site_fract_x
_atom_site_fract_y
_atom_site_fract_z
_atom_site_occupancy
_atom_site_U_iso_or_equiv
Ge1 Ge+4 0.3333 0.3807 0.0824 1 0.0
Ba1 Ba+2 0.8971 0.6667 0.25 1 0.0
S3 S-2 0.0035 0.4292 0.0884 1 0.0
Cu1 Cu+1 0.2587 0.2558 0.3394 1 0.0
Cu2 Cu+1 0.6667 0.075 0.1597 1 0.0
S4 S-2 0.6639 0.7598 0.0816 1 0.0
S1 S-2 0.3703 0.187 0.1983 1 0.0
S2 S-2 0.8532 0.1486 0.3059 1 0.0
